data_1556975
loop_
_publ_author_name
'Gfeller, F.'
'Armbruster, T.'
'Galuskin, E.V.'
'Galuskina, I.O.'
'Lazic, B.'
'Savelyeva, V.B.'
'Zadov, A.E.'
'Dzierzanowski, P.'
'Gazeev, V.M.'

_publ_section_title
;
 Crystal chemistry and hydrogen bonding of rustumite
 Ca10(Si2O7)2(SiO4)(OH)2Cl2 with variable OH, Cl, F : low Cl rustumite
 from Rize batholith, Turkey
;
_journal_name_full 'American Mineralogist'
_journal_page_first 493
_journal_page_last 500
_journal_paper_doi 10.2138/am.2013.4257
_journal_volume 98
_journal_year 2013
_chemical_formula_sum 'Ca10 Cl1.28 F0.12 H2.6 O20.6 Si5'
_chemical_name_common Ca10(Si2O7)2(SiO4)(OH1.88F0.12)(Cl1.28OH0.72)
_chemical_name_mineral rustumite
_space_group_IT_number 15
_space_group_name_Hall '-C 2yc'
_space_group_name_H-M_alt 'C 1 2/c 1'
_cell_angle_alpha 90
_cell_angle_beta 104.734(1)
_cell_angle_gamma 90
_cell_formula_units_Z 4
_cell_length_a 7.61428(8)
_cell_length_b 18.5772(2)
_cell_length_c 15.5714(2)
_cell_volume 2130.18(4)
_diffrn_ambient_pressure 100
_diffrn_ambient_temperature 298
_cod_data_source_file rustumite_LCL.cif
_cod_data_source_block rustumite1
_cod_original_sg_symbol_H-M 'C 2/c'
_cod_original_formula_sum Ca10Si5O20.6H2.6F0.12Cl1.28
_cod_database_code 1556975

loop_
_space_group_symop_id
_space_group_symop_operation_xyz
1 x,y,z
2 -x,-y,-z
3 -x,y,-z+1/2
4 x,-y,z+1/2
5 x+1/2,y+1/2,z
6 -x+1/2,-y+1/2,-z
7 -x+1/2,y+1/2,-z+1/2
8 x+1/2,-y+1/2,z+1/2

loop_
_atom_site_label
_atom_site_occupancy
_atom_site_fract_x
_atom_site_fract_y
_atom_site_fract_z
_atom_site_adp_type
_atom_site_U_iso_or_equiv
_atom_site_type_symbol
Ca1 1.0 0.25832(4) 0.350692(19) 0.250154(19) Uiso 0.01387(7) Ca
Ca2 1.0 0.44126(4) 0.302119(17) 0.62064(2) Uiso 0.01440(7) Ca
Ca3 1.0 0.57602(4) 0.206694(17) 0.40467(2) Uiso 0.01387(7) Ca
Ca4 1.0 0.32996(4) 0.023226(17) 0.40168(2) Uiso 0.01268(7) Ca
Ca5 1.0 0.31132(4) 0.513971(17) 0.39681(2) Uiso 0.01269(7) Ca
Si1 1.0 0.44260(5) 0.63248(2) 0.56131(3) Uiso 0.00800(8) Si
Si2 1.0 0.36933(5) 0.13390(2) 0.56369(3) Uiso 0.00795(8) Si
Si3 1.0 0.500000 0.52703(3) 0.250000 Uiso 0.01101(11) Si
O1 1.0 0.33373(15) 0.37864(7) 0.41664(8) Uiso 0.0169(2) O
O2 1.0 0.47860(16) 0.17637(6) 0.65077(8) Uiso 0.0165(2) O
O3 1.0 0.43122(15) 0.05230(6) 0.55592(8) Uiso 0.0147(2) O
O4 1.0 0.46214(14) 0.57598(6) 0.15897(7) Uiso 0.0124(2) O
O5 1.0 0.34738(16) 0.17677(8) 0.47193(8) Uiso 0.0219(3) O
O6 1.0 0.37689(15) 0.68737(6) 0.47854(7) Uiso 0.0142(2) O
O7 1.0 0.42280(15) 0.32696(6) 0.14990(7) Uiso 0.0132(2) O
O8 1.0 0.31773(15) 0.47813(6) 0.24725(7) Uiso 0.0147(2) O
O9 1.0 0.36633(16) 0.44762(6) 0.04238(7) Uiso 0.0159(2) O
Cl1 0.668(4) 0.23505(11) 0.29647(5) 0.74531(5) Uiso 0.0121(2) Cl
OH1 0.332(4) 0.2693(9) 0.2871(4) 0.7388(4) Uiso 0.0121(2) O
OH2 1.0 0.05764(18) 0.58852(7) 0.35353(9) Uiso 0.0215(3) O
H2a 0.5000 0.084(8) 0.605(3) 0.301(3) Uiso 0.050 H
H2b 0.5000 0.011(8) 0.573(3) 0.2909(17) Uiso 0.050 H
